data_1553142
loop_
_publ_author_name
'Hu, Ying'
'Zhou, Zijun'
'Gong, Lei'
'Meggers, Eric'

_publ_section_title
;
 Asymmetric aza-Henry reaction to provide oxindoles with quaternary carbon
 stereocenter catalyzed by a metal-templated chiral Br\/onsted base
;
_journal_issue 8
_journal_name_full 'Organic Chemistry Frontiers'
_journal_page_first 968
_journal_paper_doi 10.1039/C5QO00132C
_journal_volume 2
_journal_year 2015
_chemical_formula_moiety 'C14 H16 Br N2 O3'
_chemical_formula_sum 'C14 H15 Br N2 O3'
_chemical_formula_weight 339.19
_chemical_name_systematic (Z)-1j
_space_group_IT_number 33
_space_group_name_Hall 'P 2c -2n'
_space_group_name_H-M_alt 'P n a 21'
_symmetry_cell_setting orthorhombic
_symmetry_space_group_name_H-M 'P n a 21'
_atom_sites_solution_hydrogens geom
_atom_sites_solution_primary direct
_atom_sites_solution_secondary difmap
_audit_creation_method SHELXL-97
_audit_update_record
;
2015-04-17 deposited with the CCDC.
2015-06-12 downloaded from the CCDC.
;
_cell_angle_alpha 90.00
_cell_angle_beta 90.00
_cell_angle_gamma 90.00
_cell_formula_units_Z 4
_cell_length_a 7.1573(4)
_cell_length_b 21.4898(9)
_cell_length_c 9.4975(4)
_cell_measurement_reflns_used 1417
_cell_measurement_temperature 173(2)
_cell_measurement_theta_max 29.9990
_cell_measurement_theta_min 4.7060
_cell_volume 1460.80(12)
_computing_cell_refinement 'Bruker FRAMBO'
_computing_data_collection 'Bruker FRAMBO'
_computing_data_reduction 'Bruker SAINT'
_computing_molecular_graphics 'Bruker SHELXTL'
_computing_publication_material 'Bruker SHELXTL'
_computing_structure_refinement 'SHELXL-97 (Sheldrick, 1997)'
_computing_structure_solution 'SHELXS-97 (Sheldrick, 1990)'
_diffrn_ambient_temperature 173(2)
_diffrn_measured_fraction_theta_full 0.998
_diffrn_measured_fraction_theta_max 0.998
_diffrn_measurement_device_type 'multiwire proportional'
_diffrn_measurement_method 'phi and omega scans'
_diffrn_radiation_monochromator graphite
_diffrn_radiation_source 'fine-focus sealed tube'
_diffrn_radiation_type MoK\a
_diffrn_radiation_wavelength 0.71073
_diffrn_reflns_av_R_equivalents 0.0289
_diffrn_reflns_av_sigmaI/netI 0.0422
_diffrn_reflns_limit_h_max 7
_diffrn_reflns_limit_h_min -8
_diffrn_reflns_limit_k_max 24
_diffrn_reflns_limit_k_min -26
_diffrn_reflns_limit_l_max 11
_diffrn_reflns_limit_l_min -8
_diffrn_reflns_number 3518
_diffrn_reflns_theta_full 25.98
_diffrn_reflns_theta_max 25.98
_diffrn_reflns_theta_min 3.42
_exptl_absorpt_coefficient_mu 2.822
_exptl_absorpt_correction_T_max 0.7282
_exptl_absorpt_correction_T_min 0.6022
_exptl_absorpt_correction_type multi-scan
_exptl_absorpt_process_details
; 
CrysAlisPro, Agilent Technologies, 
Version 1.171.36.24 (release 03-12-2012 CrysAlis171 .NET) 
(compiled Dec  3 2012,18:21:49) 
Empirical absorption correction using spherical harmonics, 
 implemented in SCALE3 ABSPACK scaling algorithm. 
;
_exptl_crystal_colour Yellow
_exptl_crystal_density_diffrn 1.542
_exptl_crystal_density_method 'not measured'
_exptl_crystal_description Block
_exptl_crystal_F_000 688
_exptl_crystal_size_max 0.20
_exptl_crystal_size_mid 0.15
_exptl_crystal_size_min 0.12
_refine_diff_density_max 0.647
_refine_diff_density_min -0.744
_refine_diff_density_rms 0.084
_refine_ls_abs_structure_details 'Flack H D (1983), Acta Cryst. A39, 876-881'
_refine_ls_abs_structure_Flack 0.002(13)
_refine_ls_extinction_method none
_refine_ls_goodness_of_fit_ref 0.999
_refine_ls_hydrogen_treatment constr
_refine_ls_matrix_type full
_refine_ls_number_parameters 181
_refine_ls_number_reflns 2200
_refine_ls_number_restraints 1
_refine_ls_restrained_S_all 0.999
_refine_ls_R_factor_all 0.0376
_refine_ls_R_factor_gt 0.0344
_refine_ls_shift/su_max 0.002
_refine_ls_shift/su_mean 0.000
_refine_ls_structure_factor_coef Fsqd
_refine_ls_weighting_details 'calc w=1/[\s^2^(Fo^2^)+(0.0468P)^2^+0.0000P] where P=(Fo^2^+2Fc^2^)/3'
_refine_ls_weighting_scheme calc
_refine_ls_wR_factor_gt 0.0787
_refine_ls_wR_factor_ref 0.0811
_reflns_number_gt 2075
_reflns_number_total 2200
_reflns_threshold_expression >2sigma(I)
_cod_data_source_file c5qo00132c2.cif
_cod_data_source_block hy1
_cod_depositor_comments
;
The following automatic conversions were performed:

data item '_symmetry_cell_setting' value 'Orthorhombic' was changed
to 'orthorhombic' in accordance with the
/home/saulius/struct/COD-crude-data/automatic-downloads/DataCite-retrospective/RSC/depositions/lib/dictionaries/cif_core.dic
dictionary named 'cif_core.dic' version 2.4.2 last updated on
2011-04-26.

Automatic conversion script
Id: cif_fix_values 6909 2019-04-08 15:41:33Z antanas 
;
_cod_original_sg_symbol_H-M Pna2(1)
_cod_database_code 1553142

loop_
_symmetry_equiv_pos_as_xyz
'x, y, z'
'-x, -y, z+1/2'
'x+1/2, -y+1/2, z'
'-x+1/2, y+1/2, z+1/2'

loop_
_atom_site_label
_atom_site_type_symbol
_atom_site_fract_x
_atom_site_fract_y
_atom_site_fract_z
_atom_site_U_iso_or_equiv
_atom_site_adp_type
_atom_site_occupancy
_atom_site_symmetry_multiplicity
_atom_site_calc_flag
_atom_site_refinement_flags
Br1 Br 0.73273(4) 0.685253(15) 0.59140(8) 0.02877(13) Uani 1 1 d .
C1 C 0.3809(6) 0.69044(17) -0.1089(4) 0.0297(9) Uani 1 1 d .
H1A H 0.3341 0.7152 -0.1881 0.045 Uiso 1 1 calc R
H1B H 0.2842 0.6611 -0.0786 0.045 Uiso 1 1 calc R
H1C H 0.4924 0.6674 -0.1383 0.045 Uiso 1 1 calc R
C2 C 0.4250(5) 0.79592(17) 0.0000(4) 0.0218(8) Uani 1 1 d .
C3 C 0.5053(5) 0.81965(15) 0.1379(4) 0.0187(8) Uani 1 1 d .
C4 C 0.5442(5) 0.76409(16) 0.2231(4) 0.0195(8) Uani 1 1 d .
C5 C 0.4981(5) 0.71253(16) 0.1394(4) 0.0195(8) Uani 1 1 d .
C6 C 0.5238(5) 0.65277(17) 0.1884(4) 0.0254(8) Uani 1 1 d .
H6A H 0.4943 0.6177 0.1317 0.030 Uiso 1 1 calc R
C7 C 0.5942(5) 0.64558(17) 0.3235(4) 0.0250(8) Uani 1 1 d .
H7A H 0.6135 0.6049 0.3595 0.030 Uiso 1 1 calc R
C8 C 0.6369(5) 0.69657(17) 0.4071(4) 0.0214(8) Uani 1 1 d .
C9 C 0.6132(5) 0.75696(16) 0.3580(4) 0.0200(7) Uani 1 1 d .
H9A H 0.6432 0.7919 0.4149 0.024 Uiso 1 1 calc R
C10 C 0.5111(5) 0.92576(15) 0.0809(5) 0.0241(7) Uani 1 1 d .
C11 C 0.2915(6) 1.01117(18) 0.0380(5) 0.0310(9) Uani 1 1 d .
C12 C 0.1088(7) 1.0262(2) 0.1115(6) 0.0597(15) Uani 1 1 d .
H12A H 0.1325 1.0339 0.2116 0.090 Uiso 1 1 calc R
H12B H 0.0227 0.9910 0.1016 0.090 Uiso 1 1 calc R
H12C H 0.0531 1.0633 0.0689 0.090 Uiso 1 1 calc R
C13 C 0.2630(7) 0.9970(3) -0.1155(5) 0.0484(13) Uani 1 1 d .
H13A H 0.1673 0.9646 -0.1256 0.073 Uiso 1 1 calc R
H13B H 0.3806 0.9822 -0.1565 0.073 Uiso 1 1 calc R
H13C H 0.2224 1.0347 -0.1646 0.073 Uiso 1 1 calc R
C14 C 0.4336(7) 1.06221(19) 0.0615(6) 0.0548(16) Uani 1 1 d .
H14A H 0.4490 1.0693 0.1628 0.082 Uiso 1 1 calc R
H14B H 0.3902 1.1006 0.0165 0.082 Uiso 1 1 calc R
H14C H 0.5536 1.0498 0.0205 0.082 Uiso 1 1 calc R
O1 O 0.3696(4) 0.82762(13) -0.0978(3) 0.0290(6) Uani 1 1 d .
O2 O 0.6291(4) 0.94225(12) -0.0007(3) 0.0367(7) Uani 1 1 d .
O3 O 0.3509(3) 0.95316(10) 0.1120(3) 0.0261(6) Uani 1 1 d .
N1 N 0.4287(4) 0.73176(14) 0.0080(3) 0.0219(7) Uani 1 1 d .
N2 N 0.5393(4) 0.87530(14) 0.1740(3) 0.0239(7) Uani 1 1 d .

loop_
_atom_site_aniso_label
_atom_site_aniso_U_11
_atom_site_aniso_U_22
_atom_site_aniso_U_33
_atom_site_aniso_U_23
_atom_site_aniso_U_13
_atom_site_aniso_U_12
Br1 0.0330(2) 0.0336(2) 0.0198(2) 0.0060(2) 0.0011(3) 0.00454(13)
C1 0.033(2) 0.034(2) 0.021(2) -0.0073(17) 0.0003(18) -0.0057(17)
C2 0.020(2) 0.0270(19) 0.0186(18) 0.0018(17) 0.0024(16) 0.0029(16)
C3 0.0169(19) 0.0235(19) 0.0158(18) 0.0000(14) 0.0019(14) 0.0042(14)
C4 0.0188(17) 0.0208(17) 0.0189(18) 0.0021(15) 0.0036(15) 0.0015(15)
C5 0.0148(18) 0.0241(18) 0.0196(18) -0.0029(15) 0.0061(13) -0.0004(14)
C6 0.030(2) 0.0213(18) 0.0251(19) -0.0033(16) 0.0060(17) -0.0017(16)
C7 0.028(2) 0.0194(17) 0.028(2) 0.0062(16) 0.0067(16) 0.0006(15)
C8 0.0194(19) 0.0316(18) 0.0133(17) 0.0066(16) 0.0046(15) 0.0019(15)
C9 0.0194(18) 0.0228(17) 0.0178(17) -0.0036(15) 0.0050(15) 0.0014(14)
C10 0.0281(17) 0.0207(16) 0.0236(18) -0.0023(18) -0.005(2) -0.0016(13)
C11 0.039(2) 0.0194(18) 0.035(2) 0.0105(17) -0.0028(18) 0.0039(16)
C12 0.062(3) 0.047(3) 0.070(4) 0.029(3) 0.020(3) 0.033(2)
C13 0.064(4) 0.045(3) 0.035(3) 0.008(2) -0.014(2) 0.011(2)
C14 0.068(3) 0.027(2) 0.070(4) 0.016(2) -0.020(3) 0.0007(19)
O1 0.0318(16) 0.0345(14) 0.0207(13) 0.0025(13) -0.0034(12) 0.0019(11)
O2 0.0332(16) 0.0356(16) 0.0413(17) 0.0097(15) 0.0073(14) 0.0010(13)
O3 0.0298(12) 0.0196(11) 0.0290(16) 0.0084(12) 0.0014(14) 0.0040(9)
N1 0.0220(16) 0.0278(16) 0.0159(15) -0.0014(14) 0.0015(13) -0.0026(14)
N2 0.0255(16) 0.0203(15) 0.0258(16) -0.0025(13) 0.0001(14) 0.0020(13)

loop_
_atom_type_symbol
_atom_type_description
_atom_type_scat_dispersion_real
_atom_type_scat_dispersion_imag
_atom_type_scat_source
C C 0.0033 0.0016 'International Tables Vol C Tables 4.2.6.8 and 6.1.1.4'
H H 0.0000 0.0000 'International Tables Vol C Tables 4.2.6.8 and 6.1.1.4'
N N 0.0061 0.0033 'International Tables Vol C Tables 4.2.6.8 and 6.1.1.4'
O O 0.0106 0.0060 'International Tables Vol C Tables 4.2.6.8 and 6.1.1.4'
Br Br -0.2901 2.4595 'International Tables Vol C Tables 4.2.6.8 and 6.1.1.4'

loop_
_geom_angle_atom_site_label_1
_geom_angle_atom_site_label_2
_geom_angle_atom_site_label_3
_geom_angle
N1 C1 H1A 109.5
N1 C1 H1B 109.5
H1A C1 H1B 109.5
N1 C1 H1C 109.5
H1A C1 H1C 109.5
H1B C1 H1C 109.5
O1 C2 N1 127.3(4)
O1 C2 C3 126.4(3)
N1 C2 C3 106.3(3)
N2 C3 C4 125.6(3)
N2 C3 C2 128.5(3)
C4 C3 C2 105.9(3)
C9 C4 C5 121.5(3)
C9 C4 C3 132.0(3)
C5 C4 C3 106.6(3)
C6 C5 C4 120.9(3)
C6 C5 N1 128.4(3)
C4 C5 N1 110.7(3)
C5 C6 C7 117.7(4)
C5 C6 H6A 121.2
C7 C6 H6A 121.2
C6 C7 C8 121.4(3)
C6 C7 H7A 119.3
C8 C7 H7A 119.3
C7 C8 C9 121.2(4)
C7 C8 Br1 120.5(3)
C9 C8 Br1 118.3(3)
C4 C9 C8 117.3(3)
C4 C9 H9A 121.4
C8 C9 H9A 121.4
O2 C10 O3 128.5(3)
O2 C10 N2 122.0(3)
O3 C10 N2 109.0(3)
O3 C11 C13 109.0(4)
O3 C11 C14 110.2(3)
C13 C11 C14 112.5(4)
O3 C11 C12 101.9(3)
C13 C11 C12 111.9(4)
C14 C11 C12 110.9(4)
C11 C12 H12A 109.5
C11 C12 H12B 109.5
H12A C12 H12B 109.5
C11 C12 H12C 109.5
H12A C12 H12C 109.5
H12B C12 H12C 109.5
C11 C13 H13A 109.5
C11 C13 H13B 109.5
H13A C13 H13B 109.5
C11 C13 H13C 109.5
H13A C13 H13C 109.5
H13B C13 H13C 109.5
C11 C14 H14A 109.5
C11 C14 H14B 109.5
H14A C14 H14B 109.5
C11 C14 H14C 109.5
H14A C14 H14C 109.5
H14B C14 H14C 109.5
C10 O3 C11 120.9(3)
C2 N1 C5 110.4(3)
C2 N1 C1 124.1(3)
C5 N1 C1 125.3(3)
C3 N2 C10 121.8(3)

loop_
_geom_bond_atom_site_label_1
_geom_bond_atom_site_label_2
_geom_bond_distance
Br1 C8 1.896(4)
C1 N1 1.462(5)
C1 H1A 0.9800
C1 H1B 0.9800
C1 H1C 0.9800
C2 O1 1.218(5)
C2 N1 1.381(5)
C2 C3 1.518(5)
C3 N2 1.268(4)
C3 C4 1.469(5)
C4 C9 1.381(5)
C4 C5 1.403(5)
C5 C6 1.378(5)
C5 N1 1.406(5)
C6 C7 1.386(6)
C6 H6A 0.9500
C7 C8 1.388(5)
C7 H7A 0.9500
C8 C9 1.390(5)
C9 H9A 0.9500
C10 O2 1.200(5)
C10 O3 1.322(4)
C10 N2 1.414(5)
C11 O3 1.493(4)
C11 C13 1.503(7)
C11 C14 1.512(6)
C11 C12 1.518(6)
C12 H12A 0.9800
C12 H12B 0.9800
C12 H12C 0.9800
C13 H13A 0.9800
C13 H13B 0.9800
C13 H13C 0.9800
C14 H14A 0.9800
C14 H14B 0.9800
C14 H14C 0.9800

loop_
_geom_torsion_atom_site_label_1
_geom_torsion_atom_site_label_2
_geom_torsion_atom_site_label_3
_geom_torsion_atom_site_label_4
_geom_torsion
O1 C2 C3 N2 -4.4(6)
N1 C2 C3 N2 175.4(4)
O1 C2 C3 C4 177.8(4)
N1 C2 C3 C4 -2.5(4)
N2 C3 C4 C9 3.8(7)
C2 C3 C4 C9 -178.2(4)
N2 C3 C4 C5 -175.7(4)
C2 C3 C4 C5 2.3(4)
C9 C4 C5 C6 -1.3(5)
C3 C4 C5 C6 178.3(3)
C9 C4 C5 N1 179.1(3)
C3 C4 C5 N1 -1.3(4)
C4 C5 C6 C7 0.8(5)
N1 C5 C6 C7 -179.7(3)
C5 C6 C7 C8 0.2(5)
C6 C7 C8 C9 -0.9(5)
C6 C7 C8 Br1 179.9(3)
C5 C4 C9 C8 0.6(5)
C3 C4 C9 C8 -178.8(4)
C7 C8 C9 C4 0.4(5)
Br1 C8 C9 C4 179.6(3)
O2 C10 O3 C11 2.8(6)
N2 C10 O3 C11 175.2(3)
C13 C11 O3 C10 64.0(5)
C14 C11 O3 C10 -59.9(5)
C12 C11 O3 C10 -177.7(4)
O1 C2 N1 C5 -178.5(4)
C3 C2 N1 C5 1.8(4)
O1 C2 N1 C1 6.1(6)
C3 C2 N1 C1 -173.6(3)
C6 C5 N1 C2 -179.9(3)
C4 C5 N1 C2 -0.4(4)
C6 C5 N1 C1 -4.6(6)
C4 C5 N1 C1 175.0(3)
C4 C3 N2 C10 174.9(3)
C2 C3 N2 C10 -2.7(6)
O2 C10 N2 C3 -86.8(5)
O3 C10 N2 C3 100.2(4)
